data_9009242
loop_
_publ_author_name
'Park, J. H.'
'Yoo, C. S.'
'Iota, V.'
'Cynn, H.'
'Nicol, M. F.'
'Le Bihan, T.'

_publ_section_title
;
 Crystal structure of bent carbon dioxide phase IV
 Sample: P = 15 GPa, the authors think this structure is correct
;
_journal_name_full 'Physical Review B'
_journal_page_first 014107
_journal_page_last 014107
_journal_paper_doi 10.1103/PhysRevB.68.014107
_journal_volume 68
_journal_year 2003
_chemical_formula_structural CO2
_chemical_formula_sum 'C O2'
_space_group_IT_number 60
_symmetry_space_group_name_Hall '-P 2n 2ab'
_symmetry_space_group_name_H-M 'P b c n'
_cell_angle_alpha 90
_cell_angle_beta 90
_cell_angle_gamma 90
_cell_length_a 4.3441
_cell_length_b 6.111
_cell_length_c 4.285
_cell_formula_units_Z 4
_cell_volume 113.753
_database_code_amcsd 0015236
_diffrn_ambient_pressure 1.5e+07
_exptl_crystal_density_diffrn 2.570
_cod_database_code 9009242
_amcsd_formula_title CO2

loop_
_space_group_symop_operation_xyz
x,y,z
x,-y,1/2+z
-x,y,1/2-z
1/2-x,1/2+y,z
1/2+x,1/2-y,-z
1/2+x,1/2+y,1/2-z
1/2-x,1/2-y,1/2+z
-x,-y,-z

loop_
_atom_site_label
_atom_site_fract_x
_atom_site_fract_y
_atom_site_fract_z
_atom_site_U_iso_or_equiv
C 0.00000 0.32300 0.25000 0.16900
O 0.27200 0.37000 0.46700 0.08400

loop_
_cod_related_entry_id
_cod_related_entry_database
_cod_related_entry_code
1 ChemSpider 274
2 AMCSD 0015236
